data_4318154
loop_
_publ_author_name
'Dewain K. Garner'
'Russell A. Allred'
'Kyle J. Tubbs'
'Atta M. Arif'
'Lisa M. Berreau'

_publ_contact_author
;
        Berreau, Lisa M.
        Department of Chemistry and Biochemistry
        Utah State University
        Logan, UT 84321
        United States of America
;
_publ_contact_author_email berreau@cc.usu.edu
_publ_contact_author_fax '435 797-3390'
_publ_contact_author_phone '435 797-1625'
_publ_section_title
;
 Synthesis and Characterization of Mononuclear Zinc Aryloxide Complexes
 Supported by Nitrogen/Sulfur Ligands Possessing an Internal Hydrogen Bond
 Donor
;
_journal_name_full 'Inorganic Chemistry'
_journal_page_first 3533
_journal_page_last 3541
_journal_paper_doi 10.1021/ic020031q
_journal_volume 41
_journal_year 2002
_chemical_formula_sum 'C38 H72 Cl2 N6 O10 S4 Zn2'
_chemical_formula_weight 1102.90
_chemical_name_systematic
;
  ?
;
_space_group_IT_number 14
_symmetry_cell_setting monoclinic
_symmetry_space_group_name_Hall '-P 2yn'
_symmetry_space_group_name_H-M 'P 1 21/n 1'
_atom_sites_solution_hydrogens geom
_atom_sites_solution_primary direct
_atom_sites_solution_secondary difmap
_audit_creation_method SHELXL-97
_cell_angle_alpha 90.00
_cell_angle_beta 95.0010(8)
_cell_angle_gamma 90.00
_cell_formula_units_Z 2
_cell_length_a 11.7702(2)
_cell_length_b 13.2136(3)
_cell_length_c 16.5033(4)
_cell_measurement_reflns_used 5244
_cell_measurement_temperature 200(1)
_cell_measurement_theta_max 27.485
_cell_measurement_theta_min 1.018
_cell_volume 2556.93(10)
_computing_cell_refinement DENZO-SMN
_computing_data_collection 'Nonius COLLECT'
_computing_data_reduction DENZO-SMN
_computing_molecular_graphics 'WinGX, Ortep3'
_computing_structure_refinement 'SHELXL-97 (Sheldrick, 1997)'
_computing_structure_solution SIR97
_diffrn_ambient_temperature 200(1)
_diffrn_measured_fraction_theta_full 0.995
_diffrn_measured_fraction_theta_max 0.995
_diffrn_measurement_device_type 'Nonius KappaCCD Diffractometer'
_diffrn_measurement_method 'Phi plus Omega scan'
_diffrn_radiation_monochromator graphite
_diffrn_radiation_source 'fine-focus sealed tube'
_diffrn_radiation_type MoK\a
_diffrn_radiation_wavelength 0.71073
_diffrn_reflns_av_R_equivalents 0.0351
_diffrn_reflns_av_sigmaI/netI 0.0710
_diffrn_reflns_limit_h_max 15
_diffrn_reflns_limit_h_min -15
_diffrn_reflns_limit_k_max 17
_diffrn_reflns_limit_k_min -15
_diffrn_reflns_limit_l_max 21
_diffrn_reflns_limit_l_min -21
_diffrn_reflns_number 9981
_diffrn_reflns_theta_full 27.51
_diffrn_reflns_theta_max 27.51
_diffrn_reflns_theta_min 2.70
_diffrn_standards_decay_% '< 2.0'
_exptl_absorpt_coefficient_mu 1.262
_exptl_absorpt_correction_T_max 0.8333
_exptl_absorpt_correction_T_min 0.7433
_exptl_absorpt_correction_type multi-scan
_exptl_absorpt_process_details 'DENZO-SMN (Otwinowski & Minor)'
_exptl_crystal_colour colorless
_exptl_crystal_density_diffrn 1.432
_exptl_crystal_density_method 'not measured'
_exptl_crystal_description prism
_exptl_crystal_F_000 1160
_exptl_crystal_size_max 0.25
_exptl_crystal_size_mid 0.20
_exptl_crystal_size_min 0.15
_refine_diff_density_max 0.387
_refine_diff_density_min -0.450
_refine_diff_density_rms 0.068
_refine_ls_extinction_method none
_refine_ls_goodness_of_fit_ref 1.024
_refine_ls_hydrogen_treatment mixed
_refine_ls_matrix_type full
_refine_ls_number_parameters 425
_refine_ls_number_reflns 5848
_refine_ls_number_restraints 2
_refine_ls_restrained_S_all 1.025
_refine_ls_R_factor_all 0.0887
_refine_ls_R_factor_gt 0.0426
_refine_ls_shift/su_max 0.001
_refine_ls_shift/su_mean 0.000
_refine_ls_structure_factor_coef Fsqd
_refine_ls_weighting_details 'calc w=1/[\s^2^(Fo^2^)+(0.0371P)^2^+0.5568P] where P=(Fo^2^+2Fc^2^)/3'
_refine_ls_weighting_scheme calc
_refine_ls_wR_factor_gt 0.0836
_refine_ls_wR_factor_ref 0.0991
_reflns_number_gt 3843
_reflns_number_total 5848
_reflns_threshold_expression >2sigma(I)
_cod_data_source_file ic020031q_4.cif
_cod_data_source_block C38H72Cl2N6O10S4Zn2
_cod_depositor_comments
;
The following automatic conversions were performed:

'_exptl_absorpt_correction_type' value 'Multi-scan' changed to
'multi-scan' according to the built-in table from CIF Core dictionary
named 'cif_core.dic' version 2.4.1 from 2010-06-29.

Automatic conversion script
Id: cif_fix_values 1646 2011-03-28 12:23:43Z adriana 
;
_cod_original_sg_symbol_H-M 'P 21/n'
_cod_database_code 4318154

loop_
_symmetry_equiv_pos_as_xyz
'x, y, z'
'-x+1/2, y+1/2, -z+1/2'
'-x, -y, -z'
'x-1/2, -y-1/2, z-1/2'

loop_
_atom_site_label
_atom_site_type_symbol
_atom_site_fract_x
_atom_site_fract_y
_atom_site_fract_z
_atom_site_U_iso_or_equiv
_atom_site_adp_type
_atom_site_occupancy
_atom_site_symmetry_multiplicity
_atom_site_calc_flag
_atom_site_refinement_flags
_atom_site_disorder_assembly
_atom_site_disorder_group
Zn1 Zn 0.55255(3) 0.06018(2) 0.069981(18) 0.03134(11) Uani 1 1 d . . .
Cl1 Cl 0.48351(7) -0.27567(7) 0.18583(4) 0.0506(2) Uani 1 1 d . . .
S1 S 0.67726(7) 0.20352(6) 0.03504(4) 0.0444(2) Uani 1 1 d . . .
S2 S 0.96400(7) -0.14371(7) 0.20334(6) 0.0577(2) Uani 1 1 d . . .
O1 O 0.55868(17) -0.08012(14) 0.02995(11) 0.0342(4) Uani 1 1 d D . .
O2 O 0.5860(2) -0.2386(2) 0.15804(17) 0.0804(8) Uani 1 1 d . . .
O3 O 0.49528(19) -0.2860(2) 0.27062(13) 0.0750(8) Uani 1 1 d . . .
O4 O 0.3967(3) -0.2074(3) 0.1608(2) 0.1238(14) Uani 1 1 d . . .
O5 O 0.4573(4) -0.3708(3) 0.1533(2) 0.1537(18) Uani 1 1 d . . .
N1 N 0.68181(18) 0.04465(17) 0.17480(13) 0.0346(5) Uani 1 1 d . A .
N2 N 0.45039(18) 0.08869(17) 0.16362(13) 0.0317(5) Uani 1 1 d . . .
N3 N 0.2988(2) 0.15747(19) 0.08393(15) 0.0374(6) Uani 1 1 d D . .
C1 C 0.6366(5) 0.4103(3) 0.0456(3) 0.0726(13) Uani 1 1 d . . .
C2 C 0.5833(3) 0.3077(3) 0.0571(2) 0.0512(9) Uani 1 1 d . . .
C3 C 0.7744(3) 0.2001(3) 0.12647(19) 0.0447(8) Uani 1 1 d . . .
C4 C 0.7253(3) 0.1470(2) 0.19695(18) 0.0395(7) Uani 1 1 d . . .
C5 C 1.1522(14) -0.0930(11) 0.1202(14) 0.088(6) Uani 0.48(3) 1 d P A 1
H5A H 1.1853 -0.1485 0.1538 0.132 Uiso 0.48(3) 1 calc PR A 1
H5B H 1.2116 -0.0433 0.1112 0.132 Uiso 0.48(3) 1 calc PR A 1
H5C H 1.1202 -0.1197 0.0677 0.132 Uiso 0.48(3) 1 calc PR A 1
C6 C 1.0595(12) -0.0431(12) 0.1628(12) 0.068(4) Uani 0.48(3) 1 d P A 1
H6A H 1.0138 0.0016 0.1244 0.082 Uiso 0.48(3) 1 calc PR A 1
H6B H 1.0936 -0.0011 0.2083 0.082 Uiso 0.48(3) 1 calc PR A 1
C5' C 1.091(2) -0.0593(13) 0.0928(9) 0.092(6) Uani 0.52(3) 1 d P A 2
H5'1 H 1.0758 -0.1211 0.0609 0.138 Uiso 0.52(3) 1 calc PR A 2
H5'2 H 1.1650 -0.0313 0.0812 0.138 Uiso 0.52(3) 1 calc PR A 2
H5'3 H 1.0309 -0.0095 0.0781 0.138 Uiso 0.52(3) 1 calc PR A 2
C6' C 1.0929(12) -0.0833(14) 0.1812(7) 0.066(4) Uani 0.52(3) 1 d P A 2
H6'1 H 1.1029 -0.0201 0.2132 0.079 Uiso 0.52(3) 1 calc PR A 2
H6'2 H 1.1583 -0.1283 0.1972 0.079 Uiso 0.52(3) 1 calc PR A 2
C7 C 0.8593(3) -0.0519(3) 0.2283(2) 0.0569(10) Uani 1 1 d . A .
C8 C 0.7732(3) -0.0283(3) 0.15741(19) 0.0413(7) Uani 1 1 d . . .
C9 C 0.6121(2) 0.0059(2) 0.23816(18) 0.0372(7) Uani 1 1 d . . .
C10 C 0.4997(2) 0.0615(2) 0.23790(16) 0.0336(6) Uani 1 1 d . A .
C11 C 0.4512(3) 0.0798(2) 0.30837(18) 0.0396(7) Uani 1 1 d . . .
C12 C 0.3459(3) 0.1273(2) 0.30369(19) 0.0427(7) Uani 1 1 d . A .
C13 C 0.2939(3) 0.1546(2) 0.23024(19) 0.0407(7) Uani 1 1 d . . .
C14 C 0.3462(2) 0.1339(2) 0.15869(16) 0.0329(6) Uani 1 1 d . A .
C15 C 0.1830(3) 0.1963(2) 0.0650(2) 0.0381(7) Uani 1 1 d . . .
C16 C 0.1747(3) 0.3100(2) 0.04552(18) 0.0404(7) Uani 1 1 d . . .
C17 C 0.2339(4) 0.3733(3) 0.1144(2) 0.0558(9) Uani 1 1 d . . .
C18 C 0.0477(3) 0.3355(3) 0.0341(3) 0.0552(9) Uani 1 1 d . . .
C19 C 0.2282(4) 0.3306(3) -0.0335(2) 0.0540(9) Uani 1 1 d . . .
H1A H 0.585(4) 0.463(4) 0.064(2) 0.101(17) Uiso 1 1 d . . .
H1B H 0.654(3) 0.420(2) -0.011(2) 0.055(10) Uiso 1 1 d . . .
H1C H 0.712(3) 0.411(3) 0.076(2) 0.071(12) Uiso 1 1 d . . .
H1O H 0.547(3) -0.123(2) 0.0626(16) 0.065(12) Uiso 1 1 d D . .
H2A H 0.523(3) 0.299(2) 0.0230(18) 0.042(9) Uiso 1 1 d . . .
H2B H 0.561(3) 0.298(2) 0.113(2) 0.053(9) Uiso 1 1 d . . .
H3A H 0.838(3) 0.160(2) 0.1089(17) 0.047(9) Uiso 1 1 d . . .
H3B H 0.792(3) 0.269(2) 0.1425(19) 0.052(9) Uiso 1 1 d . . .
H3N H 0.334(2) 0.1397(19) 0.0440(12) 0.028(8) Uiso 1 1 d D . .
H4A H 0.778(2) 0.144(2) 0.2430(17) 0.038(7) Uiso 1 1 d . . .
H4B H 0.660(2) 0.1889(19) 0.2150(14) 0.026(7) Uiso 1 1 d . . .
H7A H 0.823(4) -0.086(3) 0.273(3) 0.102(15) Uiso 1 1 d . . .
H7B H 0.898(3) 0.010(3) 0.246(2) 0.089(14) Uiso 1 1 d . . .
H8 H 0.810(2) 0.0000(19) 0.1099(16) 0.030(7) Uiso 1 1 d . . .
H8B H 0.741(2) -0.089(2) 0.1376(16) 0.037(8) Uiso 1 1 d . . .
H9 H 0.651(2) 0.0115(19) 0.2918(16) 0.030(7) Uiso 1 1 d . . .
H9B H 0.601(2) -0.065(2) 0.2270(17) 0.040(8) Uiso 1 1 d . . .
H11 H 0.485(2) 0.060(2) 0.3572(18) 0.040(8) Uiso 1 1 d . . .
H12 H 0.311(2) 0.144(2) 0.3509(17) 0.036(8) Uiso 1 1 d . . .
H13 H 0.228(3) 0.187(2) 0.2252(17) 0.041(8) Uiso 1 1 d . . .
H15A H 0.140(2) 0.182(2) 0.1070(17) 0.034(8) Uiso 1 1 d . . .
H15B H 0.147(2) 0.154(2) 0.0166(18) 0.046(8) Uiso 1 1 d . . .
H17A H 0.197(3) 0.362(2) 0.163(2) 0.054(10) Uiso 1 1 d . . .
H17B H 0.311(3) 0.355(3) 0.123(2) 0.062(11) Uiso 1 1 d . . .
H17C H 0.234(3) 0.445(3) 0.099(2) 0.060(10) Uiso 1 1 d . . .
H18A H 0.036(3) 0.403(3) 0.0182(18) 0.049(9) Uiso 1 1 d . . .
H18B H 0.009(3) 0.294(2) -0.0125(19) 0.046(9) Uiso 1 1 d . . .
H18C H 0.015(3) 0.329(2) 0.078(2) 0.049(10) Uiso 1 1 d . . .
H19A H 0.306(3) 0.318(2) -0.0253(18) 0.045(9) Uiso 1 1 d . . .
H19B H 0.189(3) 0.292(3) -0.077(2) 0.070(12) Uiso 1 1 d . . .
H19C H 0.216(3) 0.406(3) -0.050(2) 0.087(12) Uiso 1 1 d . . .

loop_
_atom_site_aniso_label
_atom_site_aniso_U_11
_atom_site_aniso_U_22
_atom_site_aniso_U_33
_atom_site_aniso_U_23
_atom_site_aniso_U_13
_atom_site_aniso_U_12
Zn1 0.03030(18) 0.03616(19) 0.02710(17) -0.00232(14) -0.00008(12) -0.00204(14)
Cl1 0.0514(5) 0.0644(5) 0.0356(4) 0.0119(4) 0.0021(3) -0.0077(4)
S1 0.0438(4) 0.0536(5) 0.0352(4) 0.0005(3) 0.0005(3) -0.0146(4)
S2 0.0403(5) 0.0573(5) 0.0758(6) 0.0006(5) 0.0059(4) 0.0095(4)
O1 0.0396(11) 0.0362(11) 0.0259(10) 0.0018(9) -0.0014(8) -0.0010(9)
O2 0.0646(17) 0.096(2) 0.0867(19) 0.0315(16) 0.0386(15) 0.0000(15)
O3 0.0460(14) 0.147(3) 0.0323(12) 0.0149(14) 0.0039(10) -0.0011(15)
O4 0.079(2) 0.168(3) 0.122(3) 0.084(3) -0.0052(19) 0.040(2)
O5 0.281(5) 0.092(3) 0.086(2) -0.0185(19) 0.001(3) -0.077(3)
N1 0.0296(12) 0.0421(13) 0.0317(12) -0.0025(10) 0.0012(10) 0.0006(11)
N2 0.0325(12) 0.0334(12) 0.0294(12) -0.0008(10) 0.0034(10) -0.0015(10)
N3 0.0316(13) 0.0479(15) 0.0328(14) -0.0016(12) 0.0038(11) 0.0090(11)
C1 0.103(4) 0.051(2) 0.061(3) 0.011(2) -0.015(3) -0.021(3)
C2 0.054(2) 0.050(2) 0.047(2) 0.0057(16) -0.0112(18) -0.0061(17)
C3 0.0363(17) 0.055(2) 0.0425(18) -0.0041(16) -0.0003(14) -0.0099(16)
C4 0.0340(16) 0.0460(17) 0.0370(17) -0.0055(14) -0.0062(14) -0.0040(15)
C5 0.053(8) 0.062(6) 0.156(15) -0.008(7) 0.048(9) 0.000(5)
C6 0.032(6) 0.059(7) 0.114(12) -0.003(7) 0.003(6) 0.008(5)
C5' 0.100(12) 0.077(8) 0.103(9) 0.003(6) 0.034(8) -0.032(8)
C6' 0.044(6) 0.078(9) 0.075(7) 0.005(6) -0.003(5) 0.001(5)
C7 0.052(2) 0.066(2) 0.051(2) 0.002(2) -0.0058(18) 0.026(2)
C8 0.0352(16) 0.0476(18) 0.0406(18) -0.0046(15) 0.0009(14) 0.0034(15)
C9 0.0358(16) 0.0459(18) 0.0295(15) 0.0030(14) -0.0001(13) 0.0037(14)
C10 0.0318(14) 0.0374(15) 0.0316(14) 0.0010(12) 0.0028(12) -0.0039(13)
C11 0.0431(17) 0.0469(18) 0.0287(15) 0.0045(13) 0.0032(13) -0.0016(15)
C12 0.0463(19) 0.0492(19) 0.0345(16) -0.0001(14) 0.0145(15) -0.0032(15)
C13 0.0321(16) 0.0466(17) 0.0441(18) 0.0017(14) 0.0068(14) 0.0028(15)
C14 0.0316(14) 0.0313(14) 0.0358(15) -0.0005(12) 0.0028(12) -0.0016(12)
C15 0.0327(16) 0.0406(17) 0.0410(17) 0.0008(14) 0.0035(14) 0.0000(13)
C16 0.0416(17) 0.0393(16) 0.0406(17) 0.0020(13) 0.0054(14) 0.0059(13)
C17 0.069(3) 0.043(2) 0.055(2) -0.0054(17) 0.006(2) 0.0028(19)
C18 0.054(2) 0.055(2) 0.057(2) 0.013(2) 0.0108(19) 0.0181(19)
C19 0.054(2) 0.055(2) 0.054(2) 0.0062(19) 0.0108(18) 0.0015(19)

loop_
_atom_type_symbol
_atom_type_description
_atom_type_scat_dispersion_real
_atom_type_scat_dispersion_imag
_atom_type_scat_source
C C 0.0033 0.0016 'International Tables Vol C Tables 4.2.6.8 and 6.1.1.4'
H H 0.0000 0.0000 'International Tables Vol C Tables 4.2.6.8 and 6.1.1.4'
N N 0.0061 0.0033 'International Tables Vol C Tables 4.2.6.8 and 6.1.1.4'
O O 0.0106 0.0060 'International Tables Vol C Tables 4.2.6.8 and 6.1.1.4'
S S 0.1246 0.1234 'International Tables Vol C Tables 4.2.6.8 and 6.1.1.4'
Cl Cl 0.1484 0.1585 'International Tables Vol C Tables 4.2.6.8 and 6.1.1.4'
Zn Zn 0.2839 1.4301 'International Tables Vol C Tables 4.2.6.8 and 6.1.1.4'

loop_
_geom_angle_atom_site_label_1
_geom_angle_atom_site_label_2
_geom_angle_atom_site_label_3
_geom_angle
_geom_angle_site_symmetry_1
_geom_angle_site_symmetry_3
_geom_angle_publ_flag
O1 Zn1 O1 83.67(8) . 3_655 ?
O1 Zn1 N2 117.46(8) . . ?
O1 Zn1 N2 101.94(8) 3_655 . ?
O1 Zn1 N1 97.59(8) . . ?
O1 Zn1 N1 176.22(8) 3_655 . ?
N2 Zn1 N1 80.68(8) . . ?
O1 Zn1 S1 126.66(6) . . ?
O1 Zn1 S1 93.69(6) 3_655 . ?
N2 Zn1 S1 115.18(6) . . ?
N1 Zn1 S1 82.69(6) . . ?
O1 Zn1 Zn1 42.60(5) . 3_655 ?
O1 Zn1 Zn1 41.07(5) 3_655 3_655 ?
N2 Zn1 Zn1 116.47(6) . 3_655 ?
N1 Zn1 Zn1 140.07(6) . 3_655 ?
S1 Zn1 Zn1 116.01(2) . 3_655 ?
O5 Cl1 O4 109.7(3) . . ?
O5 Cl1 O3 107.2(2) . . ?
O4 Cl1 O3 111.3(2) . . ?
O5 Cl1 O2 110.8(2) . . ?
O4 Cl1 O2 107.62(19) . . ?
O3 Cl1 O2 110.18(16) . . ?
C3 S1 C2 101.66(17) . . ?
C3 S1 Zn1 97.46(11) . . ?
C2 S1 Zn1 98.49(12) . . ?
C6' S2 C7 110.9(7) . . ?
C6' S2 C6 22.0(3) . . ?
C7 S2 C6 92.7(5) . . ?
Zn1 O1 Zn1 96.33(8) . 3_655 ?
Zn1 O1 H1O 115(3) . . ?
Zn1 O1 H1O 120(2) 3_655 . ?
C9 N1 C4 110.1(2) . . ?
C9 N1 C8 111.5(2) . . ?
C4 N1 C8 113.5(2) . . ?
C9 N1 Zn1 101.51(15) . . ?
C4 N1 Zn1 107.93(17) . . ?
C8 N1 Zn1 111.60(16) . . ?
C10 N2 C14 118.8(2) . . ?
C10 N2 Zn1 113.27(17) . . ?
C14 N2 Zn1 127.85(18) . . ?
C14 N3 C15 125.6(3) . . ?
C14 N3 H3N 117.4(18) . . ?
C15 N3 H3N 116.2(18) . . ?
C2 C1 H1A 108(3) . . ?
C2 C1 H1B 110.7(19) . . ?
H1A C1 H1B 113(3) . . ?
C2 C1 H1C 108(2) . . ?
H1A C1 H1C 113(3) . . ?
H1B C1 H1C 103(3) . . ?
C1 C2 S1 112.7(3) . . ?
C1 C2 H2A 110.8(19) . . ?
S1 C2 H2A 104(2) . . ?
C1 C2 H2B 112.2(18) . . ?
S1 C2 H2B 108.0(18) . . ?
H2A C2 H2B 108(3) . . ?
C4 C3 S1 113.3(2) . . ?
C4 C3 H3A 109.2(18) . . ?
S1 C3 H3A 102.1(17) . . ?
C4 C3 H3B 108.2(19) . . ?
S1 C3 H3B 107.9(18) . . ?
H3A C3 H3B 116(3) . . ?
N1 C4 C3 112.4(2) . . ?
N1 C4 H4A 110.7(17) . . ?
C3 C4 H4A 111.8(16) . . ?
N1 C4 H4B 108.5(14) . . ?
C3 C4 H4B 108.8(14) . . ?
H4A C4 H4B 104(2) . . ?
C5 C6 S2 109.5(11) . . ?
C5 C6 H6A 109.8 . . ?
S2 C6 H6A 109.8 . . ?
C5 C6 H6B 109.8 . . ?
S2 C6 H6B 109.8 . . ?
H6A C6 H6B 108.2 . . ?
C6' C5' H5'1 109.5 . . ?
C6' C5' H5'2 109.5 . . ?
H5'1 C5' H5'2 109.5 . . ?
C6' C5' H5'3 109.5 . . ?
H5'1 C5' H5'3 109.5 . . ?
H5'2 C5' H5'3 109.5 . . ?
C5' C6' S2 110.9(11) . . ?
C5' C6' H6'1 109.5 . . ?
S2 C6' H6'1 109.5 . . ?
C5' C6' H6'2 109.5 . . ?
S2 C6' H6'2 109.5 . . ?
H6'1 C6' H6'2 108.0 . . ?
C8 C7 S2 112.8(2) . . ?
C8 C7 H7A 111(2) . . ?
S2 C7 H7A 102(3) . . ?
C8 C7 H7B 109(2) . . ?
S2 C7 H7B 109(2) . . ?
H7A C7 H7B 112(4) . . ?
N1 C8 C7 115.5(3) . . ?
N1 C8 H8 106.2(15) . . ?
C7 C8 H8 112.1(14) . . ?
N1 C8 H8B 110.0(17) . . ?
C7 C8 H8B 108.6(17) . . ?
H8 C8 H8B 104(2) . . ?
N1 C9 C10 111.7(2) . . ?
N1 C9 H9 112.3(15) . . ?
C10 C9 H9 107.9(15) . . ?
N1 C9 H9B 105.9(17) . . ?
C10 C9 H9B 111.8(17) . . ?
H9 C9 H9B 107(2) . . ?
N2 C10 C11 123.1(3) . . ?
N2 C10 C9 115.8(2) . . ?
C11 C10 C9 121.1(2) . . ?
C10 C11 C12 118.2(3) . . ?
C10 C11 H11 121.5(18) . . ?
C12 C11 H11 120.3(18) . . ?
C13 C12 C11 120.1(3) . . ?
C13 C12 H12 118.6(16) . . ?
C11 C12 H12 121.2(16) . . ?
C12 C13 C14 120.2(3) . . ?
C12 C13 H13 122.4(19) . . ?
C14 C13 H13 117.4(19) . . ?
N3 C14 N2 117.2(2) . . ?
N3 C14 C13 123.2(3) . . ?
N2 C14 C13 119.6(2) . . ?
N3 C15 C16 115.4(2) . . ?
N3 C15 H15A 109.6(17) . . ?
C16 C15 H15A 109.3(17) . . ?
N3 C15 H15B 106.7(16) . . ?
C16 C15 H15B 110.5(16) . . ?
H15A C15 H15B 105(2) . . ?
C19 C16 C18 109.2(3) . . ?
C19 C16 C17 110.1(3) . . ?
C18 C16 C17 110.4(3) . . ?
C19 C16 C15 109.3(3) . . ?
C18 C16 C15 106.6(3) . . ?
C17 C16 C15 111.2(3) . . ?
C16 C17 H17A 109.0(19) . . ?
C16 C17 H17B 110(2) . . ?
H17A C17 H17B 110(3) . . ?
C16 C17 H17C 110.1(19) . . ?
H17A C17 H17C 113(3) . . ?
H17B C17 H17C 106(3) . . ?
C16 C18 H18A 111.0(19) . . ?
C16 C18 H18B 109.8(17) . . ?
H18A C18 H18B 105(2) . . ?
C16 C18 H18C 112(2) . . ?
H18A C18 H18C 106(3) . . ?
H18B C18 H18C 112(3) . . ?
C16 C19 H19A 108.6(19) . . ?
C16 C19 H19B 110(2) . . ?
H19A C19 H19B 114(3) . . ?
C16 C19 H19C 110(2) . . ?
H19A C19 H19C 109(3) . . ?
H19B C19 H19C 105(3) . . ?

loop_
_geom_bond_atom_site_label_1
_geom_bond_atom_site_label_2
_geom_bond_distance
_geom_bond_site_symmetry_2
_geom_bond_publ_flag
Zn1 O1 1.9715(19) . ?
Zn1 O1 2.0315(18) 3_655 ?
Zn1 N2 2.074(2) . ?
Zn1 N1 2.211(2) . ?
Zn1 S1 2.4945(8) . ?
Zn1 Zn1 2.9827(6) 3_655 ?
Cl1 O5 1.390(3) . ?
Cl1 O4 1.398(3) . ?
Cl1 O3 1.401(2) . ?
Cl1 O2 1.415(2) . ?
S1 C3 1.813(3) . ?
S1 C2 1.823(4) . ?
S2 C6' 1.780(11) . ?
S2 C7 1.802(3) . ?
S2 C6 1.900(14) . ?
O1 Zn1 2.0315(18) 3_655 ?
O1 H1O 0.799(18) . ?
N1 C9 1.475(4) . ?
N1 C4 1.480(4) . ?
N1 C8 1.491(4) . ?
N2 C10 1.358(3) . ?
N2 C14 1.360(3) . ?
N3 C14 1.346(3) . ?
N3 C15 1.464(4) . ?
N3 H3N 0.840(16) . ?
C1 C2 1.513(5) . ?
C1 H1A 0.99(5) . ?
C1 H1B 0.97(3) . ?
C1 H1C 0.97(4) . ?
C2 H2A 0.88(3) . ?
C2 H2B 0.98(3) . ?
C3 C4 1.516(4) . ?
C3 H3A 0.98(3) . ?
C3 H3B 0.97(3) . ?
C4 H4A 0.94(3) . ?
C4 H4B 1.01(3) . ?
C5 C6 1.50(2) . ?
C5 H5A 0.9800 . ?
C5 H5B 0.9800 . ?
C5 H5C 0.9800 . ?
C6 H6A 0.9900 . ?
C6 H6B 0.9900 . ?
C5' C6' 1.49(2) . ?
C5' H5'1 0.9800 . ?
C5' H5'2 0.9800 . ?
C5' H5'3 0.9800 . ?
C6' H6'1 0.9900 . ?
C6' H6'2 0.9900 . ?
C7 C8 1.512(4) . ?
C7 H7A 0.99(4) . ?
C7 H7B 0.97(4) . ?
C8 H8 1.00(3) . ?
C8 H8B 0.94(3) . ?
C9 C10 1.514(4) . ?
C9 H9 0.96(3) . ?
C9 H9B 0.96(3) . ?
C10 C11 1.361(4) . ?
C11 C12 1.385(4) . ?
C11 H11 0.91(3) . ?
C12 C13 1.358(4) . ?
C12 H12 0.94(3) . ?
C13 C14 1.405(4) . ?
C13 H13 0.88(3) . ?
C15 C16 1.537(4) . ?
C15 H15A 0.92(3) . ?
C15 H15B 1.03(3) . ?
C16 C19 1.521(4) . ?
C16 C18 1.527(5) . ?
C16 C17 1.530(4) . ?
C17 H17A 0.96(3) . ?
C17 H17B 0.94(4) . ?
C17 H17C 0.98(3) . ?
C18 H18A 0.94(3) . ?
C18 H18B 1.02(3) . ?
C18 H18C 0.86(3) . ?
C19 H19A 0.93(3) . ?
C19 H19B 0.96(4) . ?
C19 H19C 1.04(4) . ?

loop_
_geom_hbond_atom_site_label_D
_geom_hbond_atom_site_label_H
_geom_hbond_atom_site_label_A
_geom_hbond_distance_DH
_geom_hbond_distance_HA
_geom_hbond_distance_DA
_geom_hbond_angle_DHA
_geom_hbond_site_symmetry_A
O1 H1O O2 0.799(18) 2.22(2) 2.973(3) 158(3) .
N3 H3N O1 0.840(16) 1.995(18) 2.818(3) 166(2) 3_655

loop_
_geom_torsion_atom_site_label_1
_geom_torsion_atom_site_label_2
_geom_torsion_atom_site_label_3
_geom_torsion_atom_site_label_4
_geom_torsion
_geom_torsion_site_symmetry_1
_geom_torsion_site_symmetry_2
_geom_torsion_site_symmetry_3
_geom_torsion_site_symmetry_4
_geom_torsion_publ_flag
O1 Zn1 S1 C3 -100.08(14) . . . . ?
O1 Zn1 S1 C3 175.07(14) 3_655 . . . ?
N2 Zn1 S1 C3 70.03(14) . . . . ?
N1 Zn1 S1 C3 -6.04(14) . . . . ?
Zn1 Zn1 S1 C3 -148.95(12) 3_655 . . . ?
O1 Zn1 S1 C2 156.88(13) . . . . ?
O1 Zn1 S1 C2 72.03(13) 3_655 . . . ?
N2 Zn1 S1 C2 -33.01(14) . . . . ?
N1 Zn1 S1 C2 -109.08(13) . . . . ?
Zn1 Zn1 S1 C2 108.01(12) 3_655 . . . ?
O1 Zn1 O1 Zn1 0.0 3_655 . . 3_655 ?
N2 Zn1 O1 Zn1 100.19(9) . . . 3_655 ?
N1 Zn1 O1 Zn1 -176.41(8) . . . 3_655 ?
S1 Zn1 O1 Zn1 -89.90(8) . . . 3_655 ?
O1 Zn1 N1 C9 -85.51(18) . . . . ?
O1 Zn1 N1 C9 165.3(12) 3_655 . . . ?
N2 Zn1 N1 C9 31.20(17) . . . . ?
S1 Zn1 N1 C9 148.32(17) . . . . ?
Zn1 Zn1 N1 C9 -89.30(18) 3_655 . . . ?
O1 Zn1 N1 C4 158.76(18) . . . . ?
O1 Zn1 N1 C4 49.5(13) 3_655 . . . ?
N2 Zn1 N1 C4 -84.53(18) . . . . ?
S1 Zn1 N1 C4 32.59(17) . . . . ?
Zn1 Zn1 N1 C4 154.97(15) 3_655 . . . ?
O1 Zn1 N1 C8 33.4(2) . . . . ?
O1 Zn1 N1 C8 -75.8(13) 3_655 . . . ?
N2 Zn1 N1 C8 150.1(2) . . . . ?
S1 Zn1 N1 C8 -92.75(19) . . . . ?
Zn1 Zn1 N1 C8 29.6(2) 3_655 . . . ?
O1 Zn1 N2 C10 79.16(19) . . . . ?
O1 Zn1 N2 C10 168.19(17) 3_655 . . . ?
N1 Zn1 N2 C10 -14.59(18) . . . . ?
S1 Zn1 N2 C10 -91.90(18) . . . . ?
Zn1 Zn1 N2 C10 127.26(17) 3_655 . . . ?
O1 Zn1 N2 C14 -104.0(2) . . . . ?
O1 Zn1 N2 C14 -15.0(2) 3_655 . . . ?
N1 Zn1 N2 C14 162.2(2) . . . . ?
S1 Zn1 N2 C14 84.9(2) . . . . ?
Zn1 Zn1 N2 C14 -55.9(2) 3_655 . . . ?
C3 S1 C2 C1 77.9(3) . . . . ?
Zn1 S1 C2 C1 177.4(3) . . . . ?
C2 S1 C3 C4 79.6(3) . . . . ?
Zn1 S1 C3 C4 -20.7(3) . . . . ?
C9 N1 C4 C3 -167.1(2) . . . . ?
C8 N1 C4 C3 67.1(3) . . . . ?
Zn1 N1 C4 C3 -57.1(3) . . . . ?
S1 C3 C4 N1 52.9(3) . . . . ?
C6' S2 C6 C5 43.4(18) . . . . ?
C7 S2 C6 C5 -169.7(19) . . . . ?
C7 S2 C6' C5' -90.1(18) . . . . ?
C6 S2 C6' C5' -54.3(19) . . . . ?
C6' S2 C7 C8 99.0(5) . . . . ?
C6 S2 C7 C8 86.4(7) . . . . ?
C9 N1 C8 C7 -61.4(4) . . . . ?
C4 N1 C8 C7 63.6(4) . . . . ?
Zn1 N1 C8 C7 -174.2(3) . . . . ?
S2 C7 C8 N1 178.1(3) . . . . ?
C4 N1 C9 C10 70.9(3) . . . . ?
C8 N1 C9 C10 -162.3(2) . . . . ?
Zn1 N1 C9 C10 -43.3(3) . . . . ?
C14 N2 C10 C11 -1.8(4) . . . . ?
Zn1 N2 C10 C11 175.3(2) . . . . ?
C14 N2 C10 C9 176.4(2) . . . . ?
Zn1 N2 C10 C9 -6.4(3) . . . . ?
N1 C9 C10 N2 36.5(3) . . . . ?
N1 C9 C10 C11 -145.2(3) . . . . ?
N2 C10 C11 C12 0.8(4) . . . . ?
C9 C10 C11 C12 -177.3(3) . . . . ?
C10 C11 C12 C13 -0.2(5) . . . . ?
C11 C12 C13 C14 0.5(5) . . . . ?
C15 N3 C14 N2 173.2(2) . . . . ?
C15 N3 C14 C13 -7.4(4) . . . . ?
C10 N2 C14 N3 -178.4(2) . . . . ?
Zn1 N2 C14 N3 4.9(4) . . . . ?
C10 N2 C14 C13 2.1(4) . . . . ?
Zn1 N2 C14 C13 -174.6(2) . . . . ?
C12 C13 C14 N3 179.0(3) . . . . ?
C12 C13 C14 N2 -1.6(4) . . . . ?
C14 N3 C15 C16 104.3(3) . . . . ?
N3 C15 C16 C19 66.3(3) . . . . ?
N3 C15 C16 C18 -175.8(3) . . . . ?
N3 C15 C16 C17 -55.4(4) . . . . ?
